data_4080849
loop_
_publ_author_name
'Oztopcu, Ozg\"ur'
'Holzhacker, Christian'
'Puchberger, Michael'
'Weil, Matthias'
'Mereiter, Kurt'
'Veiros, Luis F.'
'Kirchner, Karl'

_publ_section_title
;
 Synthesis and Characterization of Hydrido Carbonyl Molybdenum and
 Tungsten PNP Pincer Complexes.
;
_journal_issue 10
_journal_name_full Organometallics
_journal_page_first 3042
_journal_page_last 3052
_journal_paper_doi 10.1021/om400254k
_journal_volume 32
_journal_year 2013
_chemical_formula_moiety 'C22 H37 Mo N3 O3 P2'
_chemical_formula_sum 'C22 H37 Mo N3 O3 P2'
_chemical_formula_weight 549.43
_chemical_name_common '1683 [Mo(PNPMe-iPr)(CO)3] (2d)'
_chemical_name_systematic
; 
[Mo(PNPMe-iPr)(CO)3] (2d)
;
_space_group_IT_number 62
_symmetry_cell_setting orthorhombic
_symmetry_space_group_name_Hall '-P 2ac 2n'
_symmetry_space_group_name_H-M 'P n m a'
_atom_sites_solution_hydrogens geom
_atom_sites_solution_primary direct
_atom_sites_solution_secondary difmap
_audit_creation_method SHELXL-97
_cell_angle_alpha 90.00
_cell_angle_beta 90.00
_cell_angle_gamma 90.00
_cell_formula_units_Z 4
_cell_length_a 18.6552(5)
_cell_length_b 12.1772(3)
_cell_length_c 10.9035(2)
_cell_measurement_reflns_used 8708
_cell_measurement_temperature 100(2)
_cell_measurement_theta_max 30.07
_cell_measurement_theta_min 2.18
_cell_volume 2476.93(10)
_computing_cell_refinement 'Bruker SAINT'
_computing_data_collection 'Bruker APEX2'
_computing_data_reduction 'Bruker SAINT'
_computing_molecular_graphics 'Bruker SHELXTL'
_computing_publication_material 'Bruker SHELXTL'
_computing_structure_refinement 'SHELXL-97 (Sheldrick, 2008)'
_computing_structure_solution 'SHELXS-97 (Sheldrick, 2008)'
_diffrn_ambient_temperature 100(2)
_diffrn_measured_fraction_theta_full 1.000
_diffrn_measured_fraction_theta_max 1.000
_diffrn_measurement_device_type 'Bruker Kappa APEX-II CCD'
_diffrn_measurement_method '\f and \w scans'
_diffrn_radiation_monochromator graphite
_diffrn_radiation_source 'fine-focus sealed tube'
_diffrn_radiation_type MoK\a
_diffrn_radiation_wavelength 0.71073
_diffrn_reflns_av_R_equivalents 0.0331
_diffrn_reflns_av_sigmaI/netI 0.0255
_diffrn_reflns_limit_h_max 14
_diffrn_reflns_limit_h_min -26
_diffrn_reflns_limit_k_max 17
_diffrn_reflns_limit_k_min -16
_diffrn_reflns_limit_l_max 12
_diffrn_reflns_limit_l_min -15
_diffrn_reflns_number 20758
_diffrn_reflns_theta_full 30.00
_diffrn_reflns_theta_max 30.00
_diffrn_reflns_theta_min 2.16
_exptl_absorpt_coefficient_mu 0.687
_exptl_absorpt_correction_T_max 0.93
_exptl_absorpt_correction_T_min 0.83
_exptl_absorpt_correction_type multi-scan
_exptl_absorpt_process_details 'program SADABS'
_exptl_crystal_colour yellow
_exptl_crystal_density_diffrn 1.473
_exptl_crystal_density_method 'not measured'
_exptl_crystal_description prism
_exptl_crystal_F_000 1144
_exptl_crystal_size_max 0.24
_exptl_crystal_size_mid 0.14
_exptl_crystal_size_min 0.10
_refine_diff_density_max 0.427
_refine_diff_density_min -0.315
_refine_diff_density_rms 0.065
_refine_ls_extinction_method none
_refine_ls_goodness_of_fit_ref 1.048
_refine_ls_hydrogen_treatment constr
_refine_ls_matrix_type full
_refine_ls_number_parameters 167
_refine_ls_number_reflns 3770
_refine_ls_number_restraints 0
_refine_ls_restrained_S_all 1.048
_refine_ls_R_factor_all 0.0276
_refine_ls_R_factor_gt 0.0217
_refine_ls_shift/su_max 0.001
_refine_ls_shift/su_mean 0.000
_refine_ls_structure_factor_coef Fsqd
_refine_ls_weighting_details 'calc w=1/[\s^2^(Fo^2^)+(0.0207P)^2^+1.3677P] where P=(Fo^2^+2Fc^2^)/3'
_refine_ls_weighting_scheme calc
_refine_ls_wR_factor_gt 0.0507
_refine_ls_wR_factor_ref 0.0534
_reflns_number_gt 3328
_reflns_number_total 3770
_reflns_threshold_expression >2sigma(I)
_cod_data_source_file om400254k_si_001.cif
_cod_data_source_block 2d-1683
_cod_depositor_comments
;
The following automatic conversions were performed:

'_symmetry_cell_setting' value 'Orthorhombic' changed to
'orthorhombic' according to
/home/saulius/struct/CIF-dictionaries/cif_core.dic dictionary named
'cif_core.dic' version 2.3.1 from 2005-06-27.

Automatic conversion script
Id: cif_fix_values 1891 2012-01-12 08:04:46Z andrius 
;
_cod_original_sg_symbol_Hall '-P 2ac 2n '
_cod_original_sg_symbol_H-M 'P n m a  '
_cod_database_code 4080849

loop_
_symmetry_equiv_pos_as_xyz
'x, y, z'
'-x+1/2, -y, z+1/2'
'-x, y+1/2, -z'
'x+1/2, -y+1/2, -z+1/2'
'-x, -y, -z'
'x-1/2, y, -z-1/2'
'x, -y-1/2, z'
'-x-1/2, y-1/2, z-1/2'

loop_
_atom_site_label
_atom_site_type_symbol
_atom_site_fract_x
_atom_site_fract_y
_atom_site_fract_z
_atom_site_U_iso_or_equiv
_atom_site_adp_type
_atom_site_occupancy
_atom_site_symmetry_multiplicity
_atom_site_calc_flag
_atom_site_refinement_flags
Mo1 Mo 0.131590(8) 0.2500 -0.080970(14) 0.00889(5) Uani 1 2 d S
P1 P 0.01115(2) 0.2500 -0.15773(4) 0.01098(9) Uani 1 2 d S
P2 P 0.22254(2) 0.2500 0.07561(4) 0.01141(9) Uani 1 2 d S
O1 O 0.21940(10) 0.2500 -0.32470(15) 0.0313(4) Uani 1 2 d S
O2 O 0.14882(5) -0.00387(8) -0.13359(10) 0.0200(2) Uani 1 1 d .
N1 N 0.06619(8) 0.2500 0.09339(14) 0.0101(3) Uani 1 2 d S
N2 N -0.03909(8) 0.2500 -0.02501(14) 0.0116(3) Uani 1 2 d S
N3 N 0.17259(8) 0.2500 0.20867(15) 0.0201(4) Uani 1 2 d S
C1 C -0.00679(9) 0.2500 0.08878(17) 0.0112(3) Uani 1 2 d S
C2 C -0.04860(10) 0.2500 0.19536(18) 0.0158(4) Uani 1 2 d S
H2 H -0.0994 0.2500 0.1904 0.019 Uiso 1 2 calc SR
C3 C -0.01478(10) 0.2500 0.30748(18) 0.0177(4) Uani 1 2 d S
H3 H -0.0425 0.2500 0.3805 0.021 Uiso 1 2 calc SR
C4 C 0.05916(10) 0.2500 0.31482(18) 0.0163(4) Uani 1 2 d S
H4 H 0.0826 0.2500 0.3921 0.020 Uiso 1 2 calc SR
C5 C 0.09863(10) 0.2500 0.20587(17) 0.0132(3) Uani 1 2 d S
C6 C -0.02757(7) 0.13177(12) -0.24278(13) 0.0193(3) Uani 1 1 d .
H6 H -0.0761 0.1539 -0.2728 0.023 Uiso 1 1 calc R
C7 C 0.01813(9) 0.10221(15) -0.35472(14) 0.0292(3) Uani 1 1 d .
H7A H 0.0669 0.0843 -0.3281 0.044 Uiso 1 1 calc R
H7B H 0.0196 0.1648 -0.4112 0.044 Uiso 1 1 calc R
H7C H -0.0029 0.0387 -0.3965 0.044 Uiso 1 1 calc R
C8 C -0.03670(8) 0.03096(12) -0.16067(16) 0.0259(3) Uani 1 1 d .
H8A H -0.0597 -0.0281 -0.2074 0.039 Uiso 1 1 calc R
H8B H -0.0666 0.0501 -0.0900 0.039 Uiso 1 1 calc R
H8C H 0.0104 0.0063 -0.1320 0.039 Uiso 1 1 calc R
C9 C 0.28275(8) 0.13055(11) 0.10079(14) 0.0197(3) Uani 1 1 d .
H9 H 0.3178 0.1504 0.1665 0.024 Uiso 1 1 calc R
C10 C 0.32474(8) 0.10296(15) -0.01550(17) 0.0320(4) Uani 1 1 d .
H10A H 0.3544 0.0379 -0.0010 0.048 Uiso 1 1 calc R
H10B H 0.3555 0.1651 -0.0374 0.048 Uiso 1 1 calc R
H10C H 0.2912 0.0882 -0.0827 0.048 Uiso 1 1 calc R
C11 C 0.24018(10) 0.03027(13) 0.14379(17) 0.0324(4) Uani 1 1 d .
H11A H 0.2022 0.0140 0.0843 0.049 Uiso 1 1 calc R
H11B H 0.2187 0.0456 0.2240 0.049 Uiso 1 1 calc R
H11C H 0.2724 -0.0331 0.1506 0.049 Uiso 1 1 calc R
C12 C -0.11809(9) 0.2500 -0.03100(19) 0.0158(4) Uani 1 2 d S
H12A H -0.1334 0.2500 -0.1170 0.024 Uiso 1 2 calc SR
H12B H -0.1367 0.3157 0.0100 0.024 Uiso 0.50 1 calc PR
H12C H -0.1367 0.1843 0.0100 0.024 Uiso 0.50 1 calc PR
C13 C 0.20774(12) 0.2500 0.3292(2) 0.0344(6) Uani 1 2 d S
H13A H 0.2599 0.2500 0.3182 0.052 Uiso 1 2 calc SR
H13B H 0.1934 0.1843 0.3750 0.052 Uiso 0.50 1 calc PR
H13C H 0.1934 0.3157 0.3750 0.052 Uiso 0.50 1 calc PR
C14 C 0.18721(10) 0.2500 -0.23307(19) 0.0171(4) Uani 1 2 d S
C15 C 0.13945(6) 0.08633(11) -0.10488(12) 0.0133(2) Uani 1 1 d .

loop_
_atom_site_aniso_label
_atom_site_aniso_U_11
_atom_site_aniso_U_22
_atom_site_aniso_U_33
_atom_site_aniso_U_23
_atom_site_aniso_U_13
_atom_site_aniso_U_12
Mo1 0.00892(7) 0.01004(7) 0.00772(8) 0.000 0.00089(5) 0.000
P1 0.0112(2) 0.0132(2) 0.0085(2) 0.000 -0.00048(16) 0.000
P2 0.00945(19) 0.0136(2) 0.0112(2) 0.000 -0.00025(17) 0.000
O1 0.0473(10) 0.0201(7) 0.0265(9) 0.000 0.0239(8) 0.000
O2 0.0248(5) 0.0141(4) 0.0212(5) -0.0015(4) 0.0030(4) 0.0010(4)
N1 0.0105(6) 0.0110(6) 0.0086(7) 0.000 0.0014(5) 0.000
N2 0.0097(6) 0.0158(7) 0.0092(7) 0.000 0.0007(6) 0.000
N3 0.0119(7) 0.0399(10) 0.0085(8) 0.000 -0.0014(6) 0.000
C1 0.0126(8) 0.0096(7) 0.0115(8) 0.000 0.0006(6) 0.000
C2 0.0130(8) 0.0203(9) 0.0139(9) 0.000 0.0035(7) 0.000
C3 0.0181(9) 0.0238(9) 0.0111(9) 0.000 0.0059(7) 0.000
C4 0.0183(9) 0.0212(9) 0.0095(8) 0.000 -0.0002(7) 0.000
C5 0.0132(8) 0.0144(8) 0.0118(9) 0.000 0.0003(7) 0.000
C6 0.0159(6) 0.0239(7) 0.0181(7) -0.0087(6) -0.0050(5) -0.0006(5)
C7 0.0358(9) 0.0359(9) 0.0160(7) -0.0105(7) -0.0019(6) 0.0050(7)
C8 0.0232(7) 0.0186(7) 0.0360(9) -0.0098(6) 0.0050(6) -0.0073(5)
C9 0.0175(6) 0.0178(6) 0.0237(8) -0.0002(5) -0.0087(5) 0.0030(5)
C10 0.0210(7) 0.0343(9) 0.0408(10) -0.0135(8) -0.0019(7) 0.0108(6)
C11 0.0427(10) 0.0196(7) 0.0348(9) 0.0097(7) -0.0195(8) -0.0048(7)
C12 0.0098(8) 0.0212(9) 0.0164(9) 0.000 -0.0001(7) 0.000
C13 0.0170(10) 0.0745(19) 0.0119(10) 0.000 -0.0044(8) 0.000
C14 0.0219(9) 0.0092(7) 0.0204(10) 0.000 0.0041(8) 0.000
C15 0.0126(6) 0.0167(6) 0.0107(6) 0.0024(5) 0.0008(4) -0.0014(4)

loop_
_atom_type_symbol
_atom_type_description
_atom_type_scat_dispersion_real
_atom_type_scat_dispersion_imag
_atom_type_scat_source
C C 0.0033 0.0016 'International Tables Vol C Tables 4.2.6.8 and 6.1.1.4'
H H 0.0000 0.0000 'International Tables Vol C Tables 4.2.6.8 and 6.1.1.4'
N N 0.0061 0.0033 'International Tables Vol C Tables 4.2.6.8 and 6.1.1.4'
O O 0.0106 0.0060 'International Tables Vol C Tables 4.2.6.8 and 6.1.1.4'
P P 0.1023 0.0942 'International Tables Vol C Tables 4.2.6.8 and 6.1.1.4'
Mo Mo -1.6832 0.6857 'International Tables Vol C Tables 4.2.6.8 and 6.1.1.4'

loop_
_geom_angle_atom_site_label_1
_geom_angle_atom_site_label_2
_geom_angle_atom_site_label_3
_geom_angle
_geom_angle_site_symmetry_1
_geom_angle_site_symmetry_3
C14 Mo1 C15 81.48(4) . 7_565
C14 Mo1 C15 81.48(4) . .
C15 Mo1 C15 162.93(7) 7_565 .
C14 Mo1 N1 179.34(7) . .
C15 Mo1 N1 98.52(4) 7_565 .
C15 Mo1 N1 98.52(4) . .
C14 Mo1 P1 101.60(6) . .
C15 Mo1 P1 91.32(4) 7_565 .
C15 Mo1 P1 91.32(4) . .
N1 Mo1 P1 77.74(4) . .
C14 Mo1 P2 103.14(6) . .
C15 Mo1 P2 92.32(4) 7_565 .
C15 Mo1 P2 92.32(4) . .
N1 Mo1 P2 77.51(4) . .
P1 Mo1 P2 155.254(18) . .
N2 P1 C6 101.98(6) . 7_565
N2 P1 C6 101.98(6) . .
C6 P1 C6 101.54(9) 7_565 .
N2 P1 Mo1 102.49(5) . .
C6 P1 Mo1 122.57(4) 7_565 .
C6 P1 Mo1 122.57(4) . .
N3 P2 C9 101.67(6) . 7_565
N3 P2 C9 101.67(6) . .
C9 P2 C9 103.04(9) 7_565 .
N3 P2 Mo1 102.46(6) . .
C9 P2 Mo1 122.07(5) 7_565 .
C9 P2 Mo1 122.07(5) . .
C1 N1 C5 118.38(15) . .
C1 N1 Mo1 120.58(12) . .
C5 N1 Mo1 121.04(12) . .
C1 N2 C12 118.44(15) . .
C1 N2 P1 121.17(12) . .
C12 N2 P1 120.39(13) . .
C5 N3 C13 117.78(16) . .
C5 N3 P2 121.45(13) . .
C13 N3 P2 120.77(13) . .
N1 C1 N2 118.01(16) . .
N1 C1 C2 121.75(17) . .
N2 C1 C2 120.24(16) . .
C3 C2 C1 118.84(17) . .
C3 C2 H2 120.6 . .
C1 C2 H2 120.6 . .
C2 C3 C4 120.62(18) . .
C2 C3 H3 119.7 . .
C4 C3 H3 119.7 . .
C3 C4 C5 118.47(18) . .
C3 C4 H4 120.8 . .
C5 C4 H4 120.8 . .
N1 C5 N3 117.53(16) . .
N1 C5 C4 121.94(16) . .
N3 C5 C4 120.53(17) . .
C8 C6 C7 109.87(12) . .
C8 C6 P1 111.91(10) . .
C7 C6 P1 111.30(10) . .
C8 C6 H6 107.9 . .
C7 C6 H6 107.9 . .
P1 C6 H6 107.9 . .
C6 C7 H7A 109.5 . .
C6 C7 H7B 109.5 . .
H7A C7 H7B 109.5 . .
C6 C7 H7C 109.5 . .
H7A C7 H7C 109.5 . .
H7B C7 H7C 109.5 . .
C6 C8 H8A 109.5 . .
C6 C8 H8B 109.5 . .
H8A C8 H8B 109.5 . .
C6 C8 H8C 109.5 . .
H8A C8 H8C 109.5 . .
H8B C8 H8C 109.5 . .
C10 C9 C11 110.18(13) . .
C10 C9 P2 111.06(11) . .
C11 C9 P2 110.87(10) . .
C10 C9 H9 108.2 . .
C11 C9 H9 108.2 . .
P2 C9 H9 108.2 . .
C9 C10 H10A 109.5 . .
C9 C10 H10B 109.5 . .
H10A C10 H10B 109.5 . .
C9 C10 H10C 109.5 . .
H10A C10 H10C 109.5 . .
H10B C10 H10C 109.5 . .
C9 C11 H11A 109.5 . .
C9 C11 H11B 109.5 . .
H11A C11 H11B 109.5 . .
C9 C11 H11C 109.5 . .
H11A C11 H11C 109.5 . .
H11B C11 H11C 109.5 . .
N2 C12 H12A 109.5 . .
N2 C12 H12B 109.5 . .
H12A C12 H12B 109.5 . .
N2 C12 H12C 109.5 . .
H12A C12 H12C 109.5 . .
H12B C12 H12C 109.5 . .
N3 C13 H13A 109.5 . .
N3 C13 H13B 109.5 . .
H13A C13 H13B 109.5 . .
N3 C13 H13C 109.5 . .
H13A C13 H13C 109.5 . .
H13B C13 H13C 109.5 . .
O1 C14 Mo1 178.98(19) . .
O2 C15 Mo1 170.45(11) . .

loop_
_geom_bond_atom_site_label_1
_geom_bond_atom_site_label_2
_geom_bond_distance
_geom_bond_site_symmetry_2
Mo1 C14 1.956(2) .
Mo1 C15 2.0153(13) 7_565
Mo1 C15 2.0153(13) .
Mo1 N1 2.2589(15) .
Mo1 P1 2.3977(5) .
Mo1 P2 2.4070(5) .
P1 N2 1.7241(16) .
P1 C6 1.8586(13) 7_565
P1 C6 1.8586(14) .
P2 N3 1.7244(17) .
P2 C9 1.8581(14) 7_565
P2 C9 1.8581(14) .
O1 C14 1.166(2) .
O2 C15 1.1555(16) .
N1 C1 1.362(2) .
N1 C5 1.368(2) .
N2 C1 1.379(2) .
N2 C12 1.475(2) .
N3 C5 1.380(2) .
N3 C13 1.469(3) .
C1 C2 1.400(3) .
C2 C3 1.376(3) .
C2 H2 0.9500 .
C3 C4 1.382(3) .
C3 H3 0.9500 .
C4 C5 1.398(3) .
C4 H4 0.9500 .
C6 C8 1.529(2) .
C6 C7 1.532(2) .
C6 H6 1.0000 .
C7 H7A 0.9800 .
C7 H7B 0.9800 .
C7 H7C 0.9800 .
C8 H8A 0.9800 .
C8 H8B 0.9800 .
C8 H8C 0.9800 .
C9 C10 1.528(2) .
C9 C11 1.530(2) .
C9 H9 1.0000 .
C10 H10A 0.9800 .
C10 H10B 0.9800 .
C10 H10C 0.9800 .
C11 H11A 0.9800 .
C11 H11B 0.9800 .
C11 H11C 0.9800 .
C12 H12A 0.9800 .
C12 H12B 0.9800 .
C12 H12C 0.9800 .
C13 H13A 0.9800 .
C13 H13B 0.9800 .
C13 H13C 0.9800 .

loop_
_geom_torsion_atom_site_label_1
_geom_torsion_atom_site_label_2
_geom_torsion_atom_site_label_3
_geom_torsion_atom_site_label_4
_geom_torsion
_geom_torsion_site_symmetry_1
_geom_torsion_site_symmetry_4
C14 Mo1 P1 N2 180.0 . .
C15 Mo1 P1 N2 -98.43(4) 7_565 .
C15 Mo1 P1 N2 98.43(4) . .
N1 Mo1 P1 N2 0.0 . .
P2 Mo1 P1 N2 0.0 . .
C14 Mo1 P1 C6 -66.81(6) . 7_565
C15 Mo1 P1 C6 14.76(7) 7_565 7_565
C15 Mo1 P1 C6 -148.38(7) . 7_565
N1 Mo1 P1 C6 113.19(6) . 7_565
P2 Mo1 P1 C6 113.19(6) . 7_565
C14 Mo1 P1 C6 66.81(6) . .
C15 Mo1 P1 C6 148.38(7) 7_565 .
C15 Mo1 P1 C6 -14.76(7) . .
N1 Mo1 P1 C6 -113.19(6) . .
P2 Mo1 P1 C6 -113.19(6) . .
C14 Mo1 P2 N3 180.0 . .
C15 Mo1 P2 N3 98.21(4) 7_565 .
C15 Mo1 P2 N3 -98.21(4) . .
N1 Mo1 P2 N3 0.0 . .
P1 Mo1 P2 N3 0.0 . .
C14 Mo1 P2 C9 67.48(6) . 7_565
C15 Mo1 P2 C9 -14.30(7) 7_565 7_565
C15 Mo1 P2 C9 149.27(7) . 7_565
N1 Mo1 P2 C9 -112.52(6) . 7_565
P1 Mo1 P2 C9 -112.52(6) . 7_565
C14 Mo1 P2 C9 -67.48(6) . .
C15 Mo1 P2 C9 -149.27(7) 7_565 .
C15 Mo1 P2 C9 14.30(7) . .
N1 Mo1 P2 C9 112.52(6) . .
P1 Mo1 P2 C9 112.52(6) . .
C15 Mo1 N1 C1 89.50(4) 7_565 .
C15 Mo1 N1 C1 -89.50(4) . .
P1 Mo1 N1 C1 0.0 . .
P2 Mo1 N1 C1 180.0 . .
C15 Mo1 N1 C5 -90.50(4) 7_565 .
C15 Mo1 N1 C5 90.50(4) . .
P1 Mo1 N1 C5 180.0 . .
P2 Mo1 N1 C5 0.0 . .
C6 P1 N2 C1 -127.64(5) 7_565 .
C6 P1 N2 C1 127.64(5) . .
Mo1 P1 N2 C1 0.0 . .
C6 P1 N2 C12 52.36(5) 7_565 .
C6 P1 N2 C12 -52.36(5) . .
Mo1 P1 N2 C12 180.0 . .
C9 P2 N3 C5 126.93(5) 7_565 .
C9 P2 N3 C5 -126.93(5) . .
Mo1 P2 N3 C5 0.0 . .
C9 P2 N3 C13 -53.07(5) 7_565 .
C9 P2 N3 C13 53.07(5) . .
Mo1 P2 N3 C13 180.0 . .
C5 N1 C1 N2 180.0 . .
Mo1 N1 C1 N2 0.0 . .
C5 N1 C1 C2 0.0 . .
Mo1 N1 C1 C2 180.0 . .
C12 N2 C1 N1 180.0 . .
P1 N2 C1 N1 0.0 . .
C12 N2 C1 C2 0.0 . .
P1 N2 C1 C2 180.0 . .
N1 C1 C2 C3 0.0 . .
N2 C1 C2 C3 180.0 . .
C1 C2 C3 C4 0.0 . .
C2 C3 C4 C5 0.0 . .
C1 N1 C5 N3 180.0 . .
Mo1 N1 C5 N3 0.0 . .
C1 N1 C5 C4 0.0 . .
Mo1 N1 C5 C4 180.0 . .
C13 N3 C5 N1 180.0 . .
P2 N3 C5 N1 0.0 . .
C13 N3 C5 C4 0.0 . .
P2 N3 C5 C4 180.0 . .
C3 C4 C5 N1 0.0 . .
C3 C4 C5 N3 180.0 . .
N2 P1 C6 C8 -46.09(11) . .
C6 P1 C6 C8 -151.15(7) 7_565 .
Mo1 P1 C6 C8 67.36(11) . .
N2 P1 C6 C7 -169.45(11) . .
C6 P1 C6 C7 85.49(12) 7_565 .
Mo1 P1 C6 C7 -56.00(12) . .
N3 P2 C9 C10 171.01(10) . .
C9 P2 C9 C10 -83.92(12) 7_565 .
Mo1 P2 C9 C10 58.09(12) . .
N3 P2 C9 C11 48.16(12) . .
C9 P2 C9 C11 153.23(8) 7_565 .
Mo1 P2 C9 C11 -64.76(12) . .
